data_7019534
loop_
_publ_author_name
'B\'eziau, Antoine'
'Baudron, St\'ephane A'
'Hosseini, Mir Wais'

_publ_section_title
;
 Heterometallic coordination polymers incorporating dipyrrin based
 heteroleptic copper and cobalt complexes: to Ag-\p or not?
;
_journal_issue 24
_journal_name_full 'Dalton transactions (Cambridge, England : 2003)'
_journal_page_first 7227
_journal_page_last 7234
_journal_paper_doi 10.1039/c2dt30549f
_journal_volume 41
_journal_year 2012
_chemical_formula_moiety 'C28 H19 Ag Cu F3 N5 O5 S'
_chemical_formula_sum 'C28 H19 Ag Cu F3 N5 O5 S'
_chemical_formula_weight 765.95
_chemical_name_systematic
;
?
;
_space_group_IT_number 14
_symmetry_cell_setting monoclinic
_symmetry_space_group_name_Hall '-P 2ybc'
_symmetry_space_group_name_H-M 'P 1 21/c 1'
_atom_sites_solution_hydrogens geom
_atom_sites_solution_primary direct
_atom_sites_solution_secondary difmap
_audit_creation_method SHELXL-97
_cell_angle_alpha 90.00
_cell_angle_beta 94.4240(10)
_cell_angle_gamma 90.00
_cell_formula_units_Z 4
_cell_length_a 8.4564(4)
_cell_length_b 29.9025(15)
_cell_length_c 11.4789(6)
_cell_measurement_reflns_used 6210
_cell_measurement_temperature 173(2)
_cell_measurement_theta_max 27.40
_cell_measurement_theta_min 2.24
_cell_volume 2894.0(3)
_computing_cell_refinement 'Bruker SAINT'
_computing_data_collection 'Bruker APEX2'
_computing_data_reduction 'Bruker SAINT'
_computing_molecular_graphics 'Bruker SHELXTL'
_computing_publication_material 'Bruker SHELXTL'
_computing_structure_refinement 'SHELXL-97 (Sheldrick, 2008)'
_computing_structure_solution 'SHELXS-97 (Sheldrick, 2008)'
_diffrn_ambient_temperature 173(2)
_diffrn_measured_fraction_theta_full 0.973
_diffrn_measured_fraction_theta_max 0.973
_diffrn_measurement_device_type 'Bruker APEX-II CCD'
_diffrn_measurement_method '\f and \w scans'
_diffrn_radiation_monochromator graphite
_diffrn_radiation_source 'fine-focus sealed tube'
_diffrn_radiation_type MoK\a
_diffrn_radiation_wavelength 0.71073
_diffrn_reflns_av_R_equivalents 0.0413
_diffrn_reflns_av_sigmaI/netI 0.0542
_diffrn_reflns_limit_h_max 10
_diffrn_reflns_limit_h_min -7
_diffrn_reflns_limit_k_max 26
_diffrn_reflns_limit_k_min -38
_diffrn_reflns_limit_l_max 14
_diffrn_reflns_limit_l_min -14
_diffrn_reflns_number 18166
_diffrn_reflns_theta_full 27.01
_diffrn_reflns_theta_max 27.01
_diffrn_reflns_theta_min 1.36
_exptl_absorpt_coefficient_mu 1.551
_exptl_absorpt_correction_T_max 0.9406
_exptl_absorpt_correction_T_min 0.8603
_exptl_absorpt_correction_type multi-scan
_exptl_absorpt_process_details sadabs
_exptl_crystal_colour orange
_exptl_crystal_density_diffrn 1.758
_exptl_crystal_density_meas ?
_exptl_crystal_density_method 'not measured'
_exptl_crystal_description rod
_exptl_crystal_F_000 1524
_exptl_crystal_size_max 0.10
_exptl_crystal_size_mid 0.04
_exptl_crystal_size_min 0.04
_refine_diff_density_max 1.492
_refine_diff_density_min -1.104
_refine_diff_density_rms 0.217
_refine_ls_extinction_coef 0.0130(9)
_refine_ls_extinction_expression Fc^*^=kFc[1+0.001xFc^2^\l^3^/sin(2\q)]^-1/4^
_refine_ls_extinction_method SHELXL
_refine_ls_goodness_of_fit_ref 1.135
_refine_ls_hydrogen_treatment constr
_refine_ls_matrix_type full
_refine_ls_number_parameters 431
_refine_ls_number_reflns 6158
_refine_ls_number_restraints 7
_refine_ls_restrained_S_all 1.136
_refine_ls_R_factor_all 0.0916
_refine_ls_R_factor_gt 0.0688
_refine_ls_shift/su_max 0.001
_refine_ls_shift/su_mean 0.000
_refine_ls_structure_factor_coef Fsqd
_refine_ls_weighting_details 'calc w=1/[\s^2^(Fo^2^)+(0.0856P)^2^+14.9578P] where P=(Fo^2^+2Fc^2^)/3'
_refine_ls_weighting_scheme calc
_refine_ls_wR_factor_gt 0.1739
_refine_ls_wR_factor_ref 0.2002
_reflns_number_gt 4910
_reflns_number_total 6158
_reflns_threshold_expression >2sigma(I)
_cod_data_source_file c2dt30549f.txt
_cod_data_source_block compound6
_cod_depositor_comments
;
The following automatic conversions were performed:

'_symmetry_cell_setting' value 'Monoclinic' changed to 'monoclinic'
according to /home/saulius/struct/CIF-dictionaries/cif_core.dic
dictionary named 'cif_core.dic' version 2.4.1 from 2010-06-29.

Automatic conversion script
Id: cif_fix_values 1891 2012-01-12 08:04:46Z andrius 

The following automatic conversions were performed:

'_exptl_crystal_density_meas' value 'not measured' was changed to '?'
- the value is perceived as not measured.

Automatic conversion script
Id: cif_fix_values 3008 2015-01-20 13:52:24Z robertas 
;
_cod_original_sg_symbol_H-M 'P2(1)/c '
_cod_database_code 7019534

loop_
_symmetry_equiv_pos_as_xyz
'x, y, z'
'-x, y+1/2, -z+1/2'
'-x, -y, -z'
'x, -y-1/2, z-1/2'

loop_
_atom_site_label
_atom_site_type_symbol
_atom_site_fract_x
_atom_site_fract_y
_atom_site_fract_z
_atom_site_U_iso_or_equiv
_atom_site_adp_type
_atom_site_occupancy
_atom_site_symmetry_multiplicity
_atom_site_calc_flag
_atom_site_refinement_flags
_atom_site_disorder_assembly
_atom_site_disorder_group
C1 C 0.5716(8) 0.0711(2) 0.6908(6) 0.0314(14) Uani 1 1 d . . .
H1 H 0.5831 0.0436 0.7286 0.038 Uiso 1 1 calc R . .
C2 C 0.6510(9) 0.1109(2) 0.7296(6) 0.0345(15) Uani 1 1 d . . .
H2 H 0.7213 0.1143 0.7953 0.041 Uiso 1 1 calc R . .
C3 C 0.6021(8) 0.1435(2) 0.6492(6) 0.0300(14) Uani 1 1 d . . .
H3 H 0.6344 0.1732 0.6503 0.036 Uiso 1 1 calc R . .
C4 C 0.4935(8) 0.1231(2) 0.5649(5) 0.0266(13) Uani 1 1 d . . .
C5 C 0.4096(9) 0.1439(2) 0.4686(5) 0.0292(13) Uani 1 1 d . . .
C6 C 0.3031(9) 0.1229(2) 0.3888(6) 0.0322(14) Uani 1 1 d . . .
C7 C 0.2129(10) 0.1432(2) 0.2913(6) 0.0391(16) Uani 1 1 d . . .
H7 H 0.2139 0.1732 0.2696 0.047 Uiso 1 1 calc R . .
C8 C 0.1258(10) 0.1098(3) 0.2373(6) 0.0416(18) Uani 1 1 d . . .
H8 H 0.0559 0.1125 0.1711 0.050 Uiso 1 1 calc R . .
C9 C 0.1617(9) 0.0704(2) 0.3006(5) 0.0343(15) Uani 1 1 d . . .
H9 H 0.1178 0.0426 0.2814 0.041 Uiso 1 1 calc R . .
C10 C 0.4380(9) 0.1927(2) 0.4491(6) 0.0338(15) Uani 1 1 d . . .
C11 C 0.3853(10) 0.2246(2) 0.5249(6) 0.0385(16) Uani 1 1 d . . .
H11 H 0.3399 0.2160 0.5927 0.046 Uiso 1 1 calc R . .
C12 C 0.4015(10) 0.2697(2) 0.4978(7) 0.0411(17) Uani 1 1 d . . .
H12 H 0.3650 0.2907 0.5491 0.049 Uiso 1 1 calc R . .
C13 C 0.5249(14) 0.2532(3) 0.3334(7) 0.059(3) Uani 1 1 d . . .
H13 H 0.5770 0.2624 0.2691 0.071 Uiso 1 1 calc R . .
C14 C 0.5110(13) 0.2079(2) 0.3539(7) 0.053(2) Uani 1 1 d . . .
H14 H 0.5514 0.1875 0.3028 0.064 Uiso 1 1 calc R . .
C16 C 0.6144(9) 0.1273(2) 1.0922(6) 0.0354(15) Uani 1 1 d . . .
H16 H 0.6601 0.1536 1.0676 0.042 Uiso 1 1 calc R . .
C17 C 0.6719(8) 0.1088(2) 1.1983(6) 0.0323(14) Uani 1 1 d . . .
H17 H 0.7551 0.1223 1.2427 0.039 Uiso 1 1 calc R . .
C18 C 0.6043(8) 0.0701(2) 1.2372(5) 0.0282(13) Uani 1 1 d . . .
C19 C 0.4806(9) 0.0518(3) 1.1681(6) 0.0381(16) Uani 1 1 d . . .
H19 H 0.4312 0.0259 1.1919 0.046 Uiso 1 1 calc R . .
C20 C 0.4298(10) 0.0719(3) 1.0629(6) 0.045(2) Uani 1 1 d . . .
H20 H 0.3460 0.0590 1.0176 0.054 Uiso 1 1 calc R . .
C21 C 0.3384(8) -0.0472(2) 0.6506(5) 0.0261(12) Uani 1 1 d . . .
C22 C 0.2123(8) -0.0660(2) 0.5806(5) 0.0278(13) Uani 1 1 d . . .
H22 H 0.1685 -0.0927 0.6049 0.033 Uiso 1 1 calc R . .
C23 C 0.1491(8) -0.0469(2) 0.4765(5) 0.0274(13) Uani 1 1 d . . .
C24 C -0.0253(8) 0.0714(2) 0.5977(5) 0.0282(13) Uani 1 1 d . . .
C25 C 0.0708(8) 0.0476(2) 0.6809(5) 0.0296(13) Uani 1 1 d . . .
H25 H 0.0590 0.0168 0.6884 0.036 Uiso 1 1 calc R . .
C26 C 0.1824(8) 0.0701(2) 0.7511(5) 0.0294(13) Uani 1 1 d . . .
H26 H 0.2468 0.0537 0.8047 0.035 Uiso 1 1 calc R . .
C27 C 0.1103(9) 0.1374(2) 0.6682(6) 0.0329(14) Uani 1 1 d . . .
H27 H 0.1225 0.1683 0.6643 0.040 Uiso 1 1 calc R . .
C28 C -0.0027(8) 0.1175(2) 0.5932(6) 0.0316(14) Uani 1 1 d . . .
H28 H -0.0640 0.1347 0.5395 0.038 Uiso 1 1 calc R . .
N1 N 0.4781(7) 0.07811(17) 0.5930(4) 0.0277(11) Uani 1 1 d . . .
N2 N 0.2660(7) 0.07760(18) 0.3914(4) 0.0290(11) Uani 1 1 d . . .
N3 N 0.4664(9) 0.28454(19) 0.4024(5) 0.0426(15) Uani 1 1 d . . .
N4 N 0.4963(7) 0.1090(2) 1.0240(5) 0.0349(13) Uani 1 1 d . . .
N5 N 0.2041(7) 0.11462(18) 0.7470(4) 0.0281(11) Uani 1 1 d . . .
O1 O 0.4106(6) -0.01113(14) 0.6263(4) 0.0302(10) Uani 1 1 d . . .
O2 O 0.1878(6) -0.00859(15) 0.4386(4) 0.0306(10) Uani 1 1 d . . .
Cu1 Cu 0.33870(10) 0.03401(2) 0.51086(6) 0.0264(2) Uani 1 1 d . . .
Ag1 Ag 0.42483(7) 0.142951(17) 0.84624(4) 0.0386(2) Uani 1 1 d . . .
C29 C -0.047(2) 0.2831(6) 0.4929(15) 0.0598(12) Uani 0.50 1 d PD . .
O3 O 0.1010(15) 0.2556(4) 0.6725(13) 0.058(3) Uani 0.50 1 d P . .
O4 O -0.1536(18) 0.2271(6) 0.606(3) 0.124(9) Uani 0.50 1 d P . .
O5 O -0.1421(18) 0.2990(5) 0.6832(14) 0.072(4) Uani 0.50 1 d P . .
F1 F 0.021(2) 0.3158(8) 0.4715(18) 0.141(9) Uani 0.50 1 d P . .
F2 F 0.029(2) 0.2597(11) 0.4163(15) 0.195(14) Uani 0.50 1 d P . .
F3 F -0.175(2) 0.2963(8) 0.4260(15) 0.144(9) Uani 0.50 1 d P . .
S1 S -0.0637(6) 0.26351(15) 0.6276(5) 0.0598(12) Uani 0.50 1 d PD . .
C30 C -0.0779(4) 0.02542(11) 0.9981(2) 0.0405(7) Uani 0.50 1 d PD A -1
O6 O 0.0290(16) 0.0615(5) 0.9854(17) 0.043(2) Uani 0.50 1 d PD A -1
O7 O -0.1685(15) 0.0182(5) 1.0912(11) 0.043(2) Uani 0.50 1 d PD A -1
O8 O -0.1652(18) 0.0142(6) 0.8897(11) 0.043(2) Uani 0.50 1 d PD A -1
F4 F -0.0088(14) 0.0620(4) 0.9829(15) 0.045(2) Uani 0.50 1 d PD A -1
F5 F -0.1206(13) 0.0239(4) 1.1096(9) 0.045(2) Uani 0.50 1 d PD A -1
F6 F -0.1937(14) 0.0145(5) 0.9159(9) 0.045(2) Uani 0.50 1 d PD A -1
S2 S -0.0779(4) 0.02542(11) 0.9981(2) 0.0405(7) Uani 0.50 1 d PD A -1

loop_
_atom_site_aniso_label
_atom_site_aniso_U_11
_atom_site_aniso_U_22
_atom_site_aniso_U_33
_atom_site_aniso_U_23
_atom_site_aniso_U_13
_atom_site_aniso_U_12
C1 0.037(4) 0.026(3) 0.030(3) -0.003(2) 0.000(3) 0.000(3)
C2 0.040(4) 0.029(3) 0.033(3) -0.005(3) -0.006(3) -0.004(3)
C3 0.033(4) 0.025(3) 0.031(3) -0.002(2) 0.000(3) -0.002(2)
C4 0.029(3) 0.025(3) 0.026(3) -0.002(2) 0.000(2) 0.000(2)
C5 0.040(4) 0.024(3) 0.024(3) 0.000(2) 0.002(3) 0.003(3)
C6 0.041(4) 0.027(3) 0.028(3) 0.000(2) 0.000(3) -0.001(3)
C7 0.046(4) 0.033(4) 0.037(3) 0.002(3) -0.006(3) -0.001(3)
C8 0.050(5) 0.039(4) 0.033(3) 0.002(3) -0.012(3) 0.000(3)
C9 0.039(4) 0.039(4) 0.024(3) 0.005(3) -0.003(3) -0.003(3)
C10 0.047(4) 0.024(3) 0.030(3) -0.002(2) -0.005(3) 0.000(3)
C11 0.052(5) 0.023(3) 0.041(4) -0.002(3) 0.007(3) 0.000(3)
C12 0.050(5) 0.027(3) 0.047(4) -0.003(3) 0.005(3) -0.001(3)
C13 0.123(9) 0.028(4) 0.029(3) 0.000(3) 0.017(4) 0.000(4)
C14 0.104(7) 0.024(3) 0.034(4) -0.002(3) 0.020(4) 0.005(4)
C16 0.045(4) 0.030(3) 0.030(3) 0.006(3) -0.004(3) -0.007(3)
C17 0.030(4) 0.036(3) 0.030(3) 0.005(3) -0.004(3) -0.006(3)
C18 0.029(3) 0.032(3) 0.023(3) 0.002(2) -0.002(2) 0.004(3)
C19 0.040(4) 0.041(4) 0.031(3) 0.008(3) -0.006(3) -0.011(3)
C20 0.046(5) 0.049(4) 0.037(4) 0.013(3) -0.014(3) -0.025(4)
C21 0.029(3) 0.026(3) 0.023(3) 0.000(2) -0.001(2) -0.002(2)
C22 0.028(3) 0.026(3) 0.029(3) -0.002(2) -0.003(2) -0.005(2)
C23 0.028(3) 0.025(3) 0.029(3) -0.003(2) 0.000(2) -0.002(2)
C24 0.029(3) 0.033(3) 0.022(3) -0.001(2) -0.001(2) 0.000(3)
C25 0.032(4) 0.031(3) 0.026(3) 0.000(2) 0.001(3) -0.003(3)
C26 0.033(4) 0.027(3) 0.028(3) 0.005(2) -0.002(3) -0.004(3)
C27 0.036(4) 0.027(3) 0.035(3) 0.001(2) -0.003(3) -0.003(3)
C28 0.028(4) 0.031(3) 0.034(3) -0.002(3) -0.006(3) -0.002(3)
N1 0.031(3) 0.025(2) 0.027(2) 0.0011(19) -0.002(2) -0.001(2)
N2 0.031(3) 0.030(3) 0.025(2) -0.003(2) -0.001(2) -0.003(2)
N3 0.068(5) 0.023(3) 0.035(3) 0.003(2) -0.005(3) -0.002(3)
N4 0.035(3) 0.036(3) 0.032(3) 0.006(2) -0.008(2) -0.006(2)
N5 0.030(3) 0.029(3) 0.024(2) -0.006(2) -0.003(2) -0.006(2)
O1 0.033(3) 0.025(2) 0.030(2) 0.0023(17) -0.0076(19) -0.0049(18)
O2 0.035(3) 0.028(2) 0.028(2) 0.0015(17) -0.0039(19) 0.0002(19)
Cu1 0.0319(5) 0.0229(4) 0.0235(4) -0.0002(3) -0.0038(3) -0.0012(3)
Ag1 0.0537(4) 0.0283(3) 0.0313(3) -0.00094(19) -0.0136(2) -0.0061(2)
C29 0.046(2) 0.036(2) 0.099(4) -0.007(2) 0.017(2) 0.0022(17)
O3 0.048(7) 0.047(7) 0.080(9) -0.013(6) 0.014(6) 0.003(5)
O4 0.038(9) 0.071(11) 0.26(3) -0.036(14) -0.023(12) -0.008(7)
O5 0.067(9) 0.064(9) 0.090(10) 0.009(8) 0.022(8) 0.035(7)
F1 0.121(14) 0.176(19) 0.137(15) 0.085(14) 0.085(12) 0.062(13)
F2 0.083(11) 0.42(4) 0.082(11) -0.096(18) -0.025(9) 0.107(18)
F3 0.099(12) 0.24(2) 0.089(11) -0.045(13) -0.021(9) 0.087(14)
S1 0.046(2) 0.036(2) 0.099(4) -0.007(2) 0.017(2) 0.0022(17)
C30 0.0437(18) 0.0469(16) 0.0308(13) -0.0006(11) 0.0020(12) -0.0091(13)
O6 0.030(5) 0.056(5) 0.044(4) -0.010(3) 0.012(3) -0.005(3)
O7 0.030(5) 0.056(5) 0.044(4) -0.010(3) 0.012(3) -0.005(3)
O8 0.030(5) 0.056(5) 0.044(4) -0.010(3) 0.012(3) -0.005(3)
F4 0.036(4) 0.052(4) 0.047(3) -0.001(3) -0.003(3) -0.001(3)
F5 0.036(4) 0.052(4) 0.047(3) -0.001(3) -0.003(3) -0.001(3)
F6 0.036(4) 0.052(4) 0.047(3) -0.001(3) -0.003(3) -0.001(3)
S2 0.0437(18) 0.0469(16) 0.0308(13) -0.0006(11) 0.0020(12) -0.0091(13)

loop_
_atom_type_symbol
_atom_type_description
_atom_type_scat_dispersion_real
_atom_type_scat_dispersion_imag
_atom_type_scat_source
C C 0.0033 0.0016 'International Tables Vol C Tables 4.2.6.8 and 6.1.1.4'
H H 0.0000 0.0000 'International Tables Vol C Tables 4.2.6.8 and 6.1.1.4'
N N 0.0061 0.0033 'International Tables Vol C Tables 4.2.6.8 and 6.1.1.4'
O O 0.0106 0.0060 'International Tables Vol C Tables 4.2.6.8 and 6.1.1.4'
F F 0.0171 0.0103 'International Tables Vol C Tables 4.2.6.8 and 6.1.1.4'
S S 0.1246 0.1234 'International Tables Vol C Tables 4.2.6.8 and 6.1.1.4'
Cu Cu 0.3201 1.2651 'International Tables Vol C Tables 4.2.6.8 and 6.1.1.4'
Ag Ag -0.8971 1.1015 'International Tables Vol C Tables 4.2.6.8 and 6.1.1.4'

loop_
_geom_angle_atom_site_label_1
_geom_angle_atom_site_label_2
_geom_angle_atom_site_label_3
_geom_angle
_geom_angle_site_symmetry_1
_geom_angle_site_symmetry_3
N1 C1 C2 111.4(6) . .
N1 C1 H1 124.3 . .
C2 C1 H1 124.3 . .
C3 C2 C1 105.8(6) . .
C3 C2 Ag1 83.7(4) . .
C1 C2 Ag1 97.0(5) . .
C3 C2 H2 127.1 . .
C1 C2 H2 127.1 . .
Ag1 C2 H2 89.5 . .
C2 C3 C4 107.3(6) . .
C2 C3 H3 126.4 . .
C4 C3 H3 126.4 . .
N1 C4 C5 123.8(5) . .
N1 C4 C3 108.9(5) . .
C5 C4 C3 127.3(6) . .
C6 C5 C4 125.5(6) . .
C6 C5 C10 116.6(6) . .
C4 C5 C10 118.0(6) . .
C5 C6 N2 124.4(6) . .
C5 C6 C7 126.9(6) . .
N2 C6 C7 108.7(6) . .
C8 C7 C6 106.2(6) . .
C8 C7 H7 126.9 . .
C6 C7 H7 126.9 . .
C7 C8 C9 107.0(6) . .
C7 C8 H8 126.5 . .
C9 C8 H8 126.5 . .
N2 C9 C8 111.8(6) . .
N2 C9 H9 124.1 . .
C8 C9 H9 124.1 . .
C14 C10 C11 117.3(6) . .
C14 C10 C5 121.8(6) . .
C11 C10 C5 120.8(6) . .
C10 C11 C12 118.8(7) . .
C10 C11 H11 120.6 . .
C12 C11 H11 120.6 . .
N3 C12 C11 123.9(7) . .
N3 C12 H12 118.0 . .
C11 C12 H12 118.0 . .
N3 C13 C14 122.9(8) . .
N3 C13 H13 118.5 . .
C14 C13 H13 118.5 . .
C10 C14 C13 120.6(7) . .
C10 C14 H14 119.7 . .
C13 C14 H14 119.7 . .
N4 C16 C17 123.0(6) . .
N4 C16 H16 118.5 . .
C17 C16 H16 118.5 . .
C18 C17 C16 119.4(6) . .
C18 C17 H17 120.3 . .
C16 C17 H17 120.3 . .
C19 C18 C17 117.6(6) . .
C19 C18 C21 119.5(6) . 3_657
C17 C18 C21 122.9(6) . 3_657
C18 C19 C20 119.9(7) . .
C18 C19 H19 120.0 . .
C20 C19 H19 120.0 . .
N4 C20 C19 122.8(6) . .
N4 C20 H20 118.6 . .
C19 C20 H20 118.6 . .
O1 C21 C22 124.6(5) . .
O1 C21 C18 116.2(5) . 3_657
C22 C21 C18 119.3(6) . 3_657
C23 C22 C21 123.4(6) . .
C23 C22 H22 118.3 . .
C21 C22 H22 118.3 . .
O2 C23 C22 124.6(6) . .
O2 C23 C24 115.7(5) . 3_556
C22 C23 C24 119.6(6) . 3_556
C28 C24 C25 117.0(6) . .
C28 C24 C23 123.9(6) . 3_556
C25 C24 C23 119.0(6) . 3_556
C26 C25 C24 119.3(6) . .
C26 C25 H25 120.4 . .
C24 C25 H25 120.4 . .
N5 C26 C25 123.7(6) . .
N5 C26 H26 118.1 . .
C25 C26 H26 118.1 . .
N5 C27 C28 123.3(6) . .
N5 C27 H27 118.4 . .
C28 C27 H27 118.4 . .
C27 C28 C24 119.8(6) . .
C27 C28 H28 120.1 . .
C24 C28 H28 120.1 . .
C1 N1 C4 106.6(5) . .
C1 N1 Cu1 126.2(4) . .
C4 N1 Cu1 127.1(4) . .
C9 N2 C6 106.2(6) . .
C9 N2 Cu1 126.5(5) . .
C6 N2 Cu1 127.2(4) . .
C12 N3 C13 116.3(6) . .
C12 N3 Ag1 118.9(5) . 4_565
C13 N3 Ag1 123.5(5) . 4_565
C20 N4 C16 117.3(6) . .
C20 N4 Ag1 124.7(4) . .
C16 N4 Ag1 117.9(4) . .
C27 N5 C26 116.8(5) . .
C27 N5 Ag1 124.6(4) . .
C26 N5 Ag1 117.4(4) . .
C21 O1 Cu1 126.9(4) . .
C23 O2 Cu1 128.3(4) . .
O2 Cu1 O1 89.78(18) . .
O2 Cu1 N2 88.7(2) . .
O1 Cu1 N2 178.1(2) . .
O2 Cu1 N1 175.3(2) . .
O1 Cu1 N1 89.7(2) . .
N2 Cu1 N1 91.9(2) . .
N5 Ag1 N3 126.7(2) . 4_566
N5 Ag1 N4 115.2(2) . .
N3 Ag1 N4 98.2(2) 4_566 .
N5 Ag1 C2 102.3(2) . .
N3 Ag1 C2 113.1(2) 4_566 .
N4 Ag1 C2 98.0(2) . .
F1 C29 F2 92(2) . .
F1 C29 F3 91.2(19) . .
F2 C29 F3 101.0(16) . .
F1 C29 S1 124.3(18) . .
F2 C29 S1 120.5(17) . .
F3 C29 S1 121.0(16) . .
O4 S1 O5 114.3(11) . .
O4 S1 O3 116.5(10) . .
O5 S1 O3 115.1(9) . .
O4 S1 C29 101.4(15) . .
O5 S1 C29 103.2(9) . .
O3 S1 C29 103.7(9) . .
F4 C30 F6 115.7(9) . .
F4 C30 F5 108.6(10) . .
F6 C30 F5 114.9(6) . .

loop_
_geom_bond_atom_site_label_1
_geom_bond_atom_site_label_2
_geom_bond_distance
_geom_bond_site_symmetry_2
C1 N1 1.340(8) .
C1 C2 1.422(9) .
C1 H1 0.9300 .
C2 C3 1.383(9) .
C2 Ag1 2.601(8) .
C2 H2 0.9300 .
C3 C4 1.419(8) .
C3 H3 0.9300 .
C4 N1 1.392(8) .
C4 C5 1.411(8) .
C5 C6 1.385(9) .
C5 C10 1.500(9) .
C6 N2 1.390(8) .
C6 C7 1.440(9) .
C7 C8 1.363(10) .
C7 H7 0.9300 .
C8 C9 1.406(10) .
C8 H8 0.9300 .
C9 N2 1.330(8) .
C9 H9 0.9300 .
C10 C14 1.373(11) .
C10 C11 1.387(10) .
C11 C12 1.393(10) .
C11 H11 0.9300 .
C12 N3 1.339(10) .
C12 H12 0.9300 .
C13 N3 1.346(10) .
C13 C14 1.381(10) .
C13 H13 0.9300 .
C14 H14 0.9300 .
C16 N4 1.337(9) .
C16 C17 1.392(9) .
C16 H16 0.9300 .
C17 C18 1.379(9) .
C17 H17 0.9300 .
C18 C19 1.376(9) .
C18 C21 1.505(8) 3_657
C19 C20 1.388(9) .
C19 H19 0.9300 .
C20 N4 1.336(9) .
C20 H20 0.9300 .
C21 O1 1.281(8) .
C21 C22 1.403(8) .
C21 C18 1.505(8) 3_657
C22 C23 1.394(8) .
C22 H22 0.9300 .
C23 O2 1.277(8) .
C23 C24 1.490(8) 3_556
C24 C28 1.393(9) .
C24 C25 1.400(9) .
C24 C23 1.490(8) 3_556
C25 C26 1.370(9) .
C25 H25 0.9300 .
C26 N5 1.345(8) .
C26 H26 0.9300 .
C27 N5 1.342(8) .
C27 C28 1.373(9) .
C27 H27 0.9300 .
C28 H28 0.9300 .
N1 Cu1 1.961(5) .
N2 Cu1 1.956(5) .
N3 Ag1 2.282(6) 4_565
N4 Ag1 2.317(5) .
N5 Ag1 2.274(5) .
O1 Cu1 1.956(4) .
O2 Cu1 1.943(5) .
Ag1 N3 2.282(6) 4_566
C29 F1 1.17(3) .
C29 F2 1.33(2) .
C29 F3 1.34(2) .
C29 S1 1.669(16) .
O3 S1 1.467(14) .
O4 S1 1.340(16) .
O5 S1 1.427(14) .
C30 F4 1.257(12) .
C30 F6 1.346(11) .
C30 F5 1.358(11) .
